data_4317422
loop_
_publ_author_name
'Jennifer A. Aitken'
'Michel Evain'
'Lykourgos Iordanidis'
'Mercouri G. Kanatzidis'

_publ_section_title
;
 NaCeP2Se6, Cu0.4Ce1.2P2Se6, Ce4(P2Se6)3, and the Incommensurately
 Modulated AgCeP2Se6: New Selenophosphates Featuring the Ethane-Like
 [P2Se6]4- Anion
;
_journal_name_full 'Inorganic Chemistry'
_journal_page_first 180
_journal_page_last 191
_journal_paper_doi 10.1021/ic010618p
_journal_volume 41
_journal_year 2002
_chemical_formula_sum 'Ce1.2 Cu0.4 P2 Se6'
_chemical_formula_weight 729.26
_chemical_name_systematic
;
?
;
_space_group_IT_number 14
_symmetry_cell_setting monoclinic
_symmetry_space_group_name_Hall '-P 2ybc'
_symmetry_space_group_name_H-M 'P 1 21/c 1'
_atom_sites_solution_hydrogens geom
_atom_sites_solution_primary direct
_atom_sites_solution_secondary difmap
_audit_creation_method SHELXL-97
_cell_angle_alpha 90.00
_cell_angle_beta 111.269(2)
_cell_angle_gamma 90.00
_cell_formula_units_Z 4
_cell_length_a 12.0409(14)
_cell_length_b 7.6418(8)
_cell_length_c 11.6999(13)
_cell_measurement_reflns_used 1566
_cell_measurement_temperature 293(2)
_cell_measurement_theta_max 27.12
_cell_measurement_theta_min 3.23
_cell_volume 1003.23(19)
_computing_cell_refinement SAINT
_computing_data_collection SMART
_computing_data_reduction SAINT
_computing_publication_material 'ORTEP and Crystal-maker'
_computing_structure_refinement 'SHELXL-97 (Sheldrick, 1997)'
_computing_structure_solution 'SHELXS-97 (Sheldrick, 1990)'
_diffrn_ambient_temperature 293(2)
_diffrn_measured_fraction_theta_full 0.972
_diffrn_measured_fraction_theta_max 0.972
_diffrn_measurement_device_type 'Bruker SMART CCD'
_diffrn_measurement_method 'omega scan'
_diffrn_radiation_monochromator graphite
_diffrn_radiation_source 'fine-focus sealed tube'
_diffrn_radiation_type MoK\a
_diffrn_radiation_wavelength 0.71073
_diffrn_reflns_av_R_equivalents 0.0443
_diffrn_reflns_av_sigmaI/netI 0.0658
_diffrn_reflns_limit_h_max 15
_diffrn_reflns_limit_h_min -15
_diffrn_reflns_limit_k_max 9
_diffrn_reflns_limit_k_min -5
_diffrn_reflns_limit_l_max 15
_diffrn_reflns_limit_l_min -12
_diffrn_reflns_number 5033
_diffrn_reflns_theta_full 27.12
_diffrn_reflns_theta_max 27.12
_diffrn_reflns_theta_min 3.23
_exptl_absorpt_coefficient_mu 28.258
_exptl_absorpt_correction_T_max 1.000000
_exptl_absorpt_correction_T_min 0.694397
_exptl_absorpt_correction_type 'empirical SADABS'
_exptl_crystal_colour plate
_exptl_crystal_density_diffrn 4.828
_exptl_crystal_density_method 'not measured'
_exptl_crystal_description yellow
_exptl_crystal_F_000 1261
_exptl_crystal_size_max 0.13
_exptl_crystal_size_mid 0.09
_exptl_crystal_size_min 0.02
_refine_diff_density_max 2.160
_refine_diff_density_min -1.675
_refine_diff_density_rms 0.399
_refine_ls_extinction_method none
_refine_ls_goodness_of_fit_ref 0.975
_refine_ls_hydrogen_treatment mixed
_refine_ls_matrix_type full
_refine_ls_number_parameters 102
_refine_ls_number_reflns 2150
_refine_ls_number_restraints 1
_refine_ls_restrained_S_all 0.975
_refine_ls_R_factor_all 0.0631
_refine_ls_R_factor_gt 0.0430
_refine_ls_shift/su_max 0.001
_refine_ls_shift/su_mean 0.000
_refine_ls_structure_factor_coef Fsqd
_refine_ls_weighting_details 'calc w=1/[\s^2^(Fo^2^)+(0.0530P)^2^+0.0000P] where P=(Fo^2^+2Fc^2^)/3'
_refine_ls_weighting_scheme calc
_refine_ls_wR_factor_gt 0.0968
_refine_ls_wR_factor_ref 0.1022
_reflns_number_gt 1586
_reflns_number_total 2150
_reflns_threshold_expression >2sigma(I)
_cod_data_source_file ic010618p_2.cif
_cod_data_source_block Cu0.4Ce1.2P2Se6
_cod_original_formula_sum 'Ce1.20 Cu0.40 P2 Se6'
_cod_database_code 4317422

loop_
_symmetry_equiv_pos_as_xyz
'x, y, z'
'-x, y+1/2, -z+1/2'
'-x, -y, -z'
'x, -y-1/2, z-1/2'

loop_
_atom_site_label
_atom_site_type_symbol
_atom_site_fract_x
_atom_site_fract_y
_atom_site_fract_z
_atom_site_U_iso_or_equiv
_atom_site_adp_type
_atom_site_occupancy
_atom_site_symmetry_multiplicity
_atom_site_calc_flag
_atom_site_refinement_flags
_atom_site_disorder_assembly
_atom_site_disorder_group
Ce1 Ce 0.34521(6) 0.10723(8) 0.59066(5) 0.01718(18) Uani 1 1 d . . .
Se1 Se 0.07631(11) -0.00855(14) 0.33234(10) 0.0211(3) Uani 1 1 d . . .
Se2 Se 0.11195(11) 0.20214(15) 0.05700(9) 0.0198(3) Uani 1 1 d . . .
Se3 Se 0.79822(11) 0.20691(15) 0.37616(10) 0.0244(3) Uani 1 1 d . . .
Se4 Se 0.30382(11) 0.17902(14) 0.85441(9) 0.0181(3) Uani 1 1 d . . .
Se5 Se 0.44748(10) 0.02295(14) 0.18031(9) 0.0162(3) Uani 1 1 d . . .
Se6 Se 0.59711(10) 0.19570(13) 0.56492(9) 0.0158(3) Uani 1 1 d . . .
P1 P 0.1898(2) 0.1141(3) 0.2457(2) 0.0125(6) Uani 1 1 d . . .
P2 P 0.6834(3) 0.0995(3) 0.7531(2) 0.0118(5) Uani 1 1 d . . .
Ce2 Ce 0.8563(3) 0.1145(5) 0.1148(3) 0.0285(10) Uani 0.1984(17) 1 d P . .
Cu1 Cu 0.9350(4) 0.2224(5) 0.2860(4) 0.0382(15) Uani 0.405(5) 1 d P . .

loop_
_atom_site_aniso_label
_atom_site_aniso_U_11
_atom_site_aniso_U_22
_atom_site_aniso_U_33
_atom_site_aniso_U_23
_atom_site_aniso_U_13
_atom_site_aniso_U_12
Ce1 0.0211(4) 0.0151(3) 0.0180(3) 0.0004(2) 0.0103(3) 0.0003(3)
Se1 0.0260(7) 0.0193(6) 0.0253(6) 0.0046(4) 0.0179(5) 0.0031(5)
Se2 0.0197(7) 0.0227(6) 0.0128(5) 0.0034(4) 0.0011(4) 0.0002(5)
Se3 0.0188(7) 0.0188(6) 0.0297(6) 0.0122(5) 0.0016(5) -0.0023(5)
Se4 0.0235(7) 0.0153(5) 0.0153(5) 0.0021(4) 0.0069(5) 0.0044(5)
Se5 0.0142(6) 0.0181(5) 0.0186(5) 0.0047(4) 0.0088(5) 0.0029(5)
Se6 0.0197(7) 0.0148(5) 0.0117(5) 0.0015(4) 0.0044(4) 0.0028(5)
P1 0.0123(15) 0.0139(13) 0.0116(11) 0.0002(10) 0.0048(11) 0.0022(11)
P2 0.0136(15) 0.0107(12) 0.0120(11) 0.0016(10) 0.0056(11) 0.0027(11)
Ce2 0.027(2) 0.029(2) 0.0307(19) -0.0004(15) 0.0117(16) 0.0004(16)
Cu1 0.044(3) 0.028(2) 0.055(3) 0.0121(19) 0.033(2) 0.0117(19)

loop_
_atom_type_symbol
_atom_type_description
_atom_type_scat_dispersion_real
_atom_type_scat_dispersion_imag
_atom_type_scat_source
P P 0.1023 0.0942 'International Tables Vol C Tables 4.2.6.8 and 6.1.1.4'
Cu Cu 0.3201 1.2651 'International Tables Vol C Tables 4.2.6.8 and 6.1.1.4'
Se Se -0.0929 2.2259 'International Tables Vol C Tables 4.2.6.8 and 6.1.1.4'
Ce Ce -0.2486 2.6331 'International Tables Vol C Tables 4.2.6.8 and 6.1.1.4'

loop_
_geom_angle_atom_site_label_1
_geom_angle_atom_site_label_2
_geom_angle_atom_site_label_3
_geom_angle
_geom_angle_site_symmetry_1
_geom_angle_site_symmetry_3
_geom_angle_publ_flag
Se2 Ce1 Se3 81.72(4) 4_566 3_656 ?
Se2 Ce1 Se5 132.84(3) 4_566 3_656 ?
Se3 Ce1 Se5 87.31(3) 3_656 3_656 ?
Se2 Ce1 Se4 77.91(3) 4_566 4_565 ?
Se3 Ce1 Se4 127.73(4) 3_656 4_565 ?
Se5 Ce1 Se4 139.72(4) 3_656 4_565 ?
Se2 Ce1 Se5 80.99(3) 4_566 4_566 ?
Se3 Ce1 Se5 147.37(4) 3_656 4_566 ?
Se5 Ce1 Se5 84.47(2) 3_656 4_566 ?
Se4 Ce1 Se5 74.75(3) 4_565 4_566 ?
Se2 Ce1 Se6 130.92(3) 4_566 3_656 ?
Se3 Ce1 Se6 75.63(3) 3_656 3_656 ?
Se5 Ce1 Se6 89.23(3) 3_656 3_656 ?
Se4 Ce1 Se6 82.55(3) 4_565 3_656 ?
Se5 Ce1 Se6 135.58(4) 4_566 3_656 ?
Se2 Ce1 Se6 137.58(3) 4_566 . ?
Se3 Ce1 Se6 140.21(4) 3_656 . ?
Se5 Ce1 Se6 69.96(3) 3_656 . ?
Se4 Ce1 Se6 70.00(3) 4_565 . ?
Se5 Ce1 Se6 64.55(3) 4_566 . ?
Se6 Ce1 Se6 71.98(3) 3_656 . ?
Se2 Ce1 Se4 66.65(3) 4_566 . ?
Se3 Ce1 Se4 74.46(3) 3_656 . ?
Se5 Ce1 Se4 66.21(3) 3_656 . ?
Se4 Ce1 Se4 135.12(3) 4_565 . ?
Se5 Ce1 Se4 73.32(3) 4_566 . ?
Se6 Ce1 Se4 141.78(3) 3_656 . ?
Se6 Ce1 Se4 120.76(3) . . ?
Se2 Ce1 Se1 60.75(3) 4_566 . ?
Se3 Ce1 Se1 62.81(3) 3_656 . ?
Se5 Ce1 Se1 146.68(3) 3_656 . ?
Se4 Ce1 Se1 65.20(3) 4_565 . ?
Se5 Ce1 Se1 128.61(3) 4_566 . ?
Se6 Ce1 Se1 70.18(3) 3_656 . ?
Se6 Ce1 Se1 123.75(3) . . ?
Se4 Ce1 Se1 114.82(3) . . ?
P1 Se1 Cu1 95.30(12) . 1_455 ?
P1 Se1 Cu1 90.78(12) . 2_645 ?
Cu1 Se1 Cu1 127.26(7) 1_455 2_645 ?
P1 Se1 Ce2 109.87(11) . 2_645 ?
Cu1 Se1 Ce2 151.65(14) 1_455 2_645 ?
Cu1 Se1 Ce2 42.82(12) 2_645 2_645 ?
P1 Se1 Ce2 88.91(10) . 1_455 ?
Cu1 Se1 Ce2 41.75(13) 1_455 1_455 ?
Cu1 Se1 Ce2 86.25(13) 2_645 1_455 ?
Ce2 Se1 Ce2 123.46(10) 2_645 1_455 ?
P1 Se1 Ce1 76.34(8) . . ?
Cu1 Se1 Ce1 110.88(12) 1_455 . ?
Cu1 Se1 Ce1 121.43(12) 2_645 . ?
Ce2 Se1 Ce1 88.26(8) 2_645 . ?
Ce2 Se1 Ce1 148.17(8) 1_455 . ?
P1 Se2 Ce1 88.79(8) . 4_565 ?
P1 Se2 Ce2 107.07(10) . 3_655 ?
Ce1 Se2 Ce2 97.21(8) 4_565 3_655 ?
P1 Se2 Ce2 80.05(10) . 1_455 ?
Ce1 Se2 Ce2 155.53(7) 4_565 1_455 ?
Ce2 Se2 Ce2 106.84(8) 3_655 1_455 ?
P2 Se3 Cu1 92.95(13) 4_565 . ?
P2 Se3 Ce2 100.79(10) 4_565 4_566 ?
Cu1 Se3 Ce2 117.03(15) . 4_566 ?
P2 Se3 Ce1 111.39(9) 4_565 3_656 ?
Cu1 Se3 Ce1 129.83(11) . 3_656 ?
Ce2 Se3 Ce1 101.15(8) 4_566 3_656 ?
P2 Se3 Ce2 80.62(9) 4_565 . ?
Cu1 Se3 Ce2 34.86(13) . . ?
Ce2 Se3 Ce2 151.39(12) 4_566 . ?
Ce1 Se3 Ce2 104.89(7) 3_656 . ?
P1 Se4 Ce2 108.08(11) 4_566 3_656 ?
P1 Se4 Ce1 90.09(7) 4_566 4_566 ?
Ce2 Se4 Ce1 100.71(7) 3_656 4_566 ?
P1 Se4 Ce1 81.57(7) 4_566 . ?
Ce2 Se4 Ce1 107.41(7) 3_656 . ?
Ce1 Se4 Ce1 151.87(4) 4_566 . ?
P2 Se5 Ce1 90.74(8) 3_656 3_656 ?
P2 Se5 Ce1 105.00(8) 3_656 4_565 ?
Ce1 Se5 Ce1 132.98(4) 3_656 4_565 ?
P2 Se6 Ce1 102.06(8) . 3_656 ?
P2 Se6 Ce1 87.42(8) . . ?
Ce1 Se6 Ce1 108.02(3) 3_656 . ?
P2 Se6 Ce2 84.06(10) . 4_566 ?
Ce1 Se6 Ce2 91.85(7) 3_656 4_566 ?
Ce1 Se6 Ce2 159.64(7) . 4_566 ?
Se2 P1 Se4 108.52(12) . 4_565 ?
Se2 P1 Se1 119.52(13) . . ?
Se4 P1 Se1 114.10(11) 4_565 . ?
Se2 P1 P2 106.00(12) . 3_656 ?
Se4 P1 P2 104.05(14) 4_565 3_656 ?
Se1 P1 P2 103.01(13) . 3_656 ?
Se3 P2 Se6 113.12(12) 4_566 . ?
Se3 P2 Se5 114.79(11) 4_566 3_656 ?
Se6 P2 Se5 111.00(13) . 3_656 ?
Se3 P2 P1 102.95(14) 4_566 3_656 ?
Se6 P2 P1 108.98(13) . 3_656 ?
Se5 P2 P1 105.21(13) 3_656 3_656 ?
Cu1 Ce2 Se3 127.14(19) . 4_565 ?
Cu1 Ce2 Se1 54.38(14) . 2_655 ?
Se3 Ce2 Se1 72.81(9) 4_565 2_655 ?
Cu1 Ce2 Se4 105.47(17) . 3_656 ?
Se3 Ce2 Se4 120.40(13) 4_565 3_656 ?
Se1 Ce2 Se4 144.55(13) 2_655 3_656 ?
Cu1 Ce2 Se1 50.37(14) . 1_655 ?
Se3 Ce2 Se1 139.44(14) 4_565 1_655 ?
Se1 Ce2 Se1 92.04(10) 2_655 1_655 ?
Se4 Ce2 Se1 93.94(10) 3_656 1_655 ?
Cu1 Ce2 Se2 141.7(2) . 3_655 ?
Se3 Ce2 Se2 78.49(8) 4_565 3_655 ?
Se1 Ce2 Se2 139.34(13) 2_655 3_655 ?
Se4 Ce2 Se2 75.42(8) 3_656 3_655 ?
Se1 Ce2 Se2 91.43(10) 1_655 3_655 ?
Cu1 Ce2 Se6 93.90(17) . 4_565 ?
Se3 Ce2 Se6 75.23(9) 4_565 4_565 ?
Se1 Ce2 Se6 77.38(9) 2_655 4_565 ?
Se4 Ce2 Se6 75.34(9) 3_656 4_565 ?
Se1 Ce2 Se6 139.10(12) 1_655 4_565 ?
Se2 Ce2 Se6 122.24(12) 3_655 4_565 ?
Cu1 Ce2 Se2 89.11(17) . 1_655 ?
Se3 Ce2 Se2 69.34(8) 4_565 1_655 ?
Se1 Ce2 Se2 70.10(8) 2_655 1_655 ?
Se4 Ce2 Se2 144.11(12) 3_656 1_655 ?
Se1 Ce2 Se2 70.13(8) 1_655 1_655 ?
Se2 Ce2 Se2 73.16(8) 3_655 1_655 ?
Se6 Ce2 Se2 137.31(11) 4_565 1_655 ?
Cu1 Ce2 Se3 38.97(14) . . ?
Se3 Ce2 Se3 133.52(12) 4_565 . ?
Se1 Ce2 Se3 75.33(8) 2_655 . ?
Se4 Ce2 Se3 72.95(8) 3_656 . ?
Se1 Ce2 Se3 73.74(8) 1_655 . ?
Se2 Ce2 Se3 143.78(12) 3_655 . ?
Se6 Ce2 Se3 65.37(7) 4_565 . ?
Se2 Ce2 Se3 128.08(11) 1_655 . ?
Ce2 Cu1 Se3 106.2(2) . . ?
Ce2 Cu1 Se1 87.89(18) . 1_655 ?
Se3 Cu1 Se1 115.99(16) . 1_655 ?
Ce2 Cu1 Se1 82.80(17) . 2_655 ?
Se3 Cu1 Se1 114.00(16) . 2_655 ?
Se1 Cu1 Se1 129.80(18) 1_655 2_655 ?

loop_
_geom_bond_atom_site_label_1
_geom_bond_atom_site_label_2
_geom_bond_distance
_geom_bond_site_symmetry_2
_geom_bond_publ_flag
Ce1 Se2 3.0599(14) 4_566 ?
Ce1 Se3 3.0631(13) 3_656 ?
Ce1 Se5 3.0900(13) 3_656 ?
Ce1 Se4 3.0916(12) 4_565 ?
Ce1 Se5 3.1091(12) 4_566 ?
Ce1 Se6 3.1736(12) 3_656 ?
Ce1 Se6 3.2265(14) . ?
Ce1 Se4 3.3448(12) . ?
Ce1 Se1 3.6471(14) . ?
Se1 P1 2.186(3) . ?
Se1 Cu1 2.374(4) 1_455 ?
Se1 Cu1 2.455(4) 2_645 ?
Se1 Ce2 2.996(4) 2_645 ?
Se1 Ce2 3.080(4) 1_455 ?
Se2 P1 2.169(3) . ?
Se2 Ce1 3.0600(14) 4_565 ?
Se2 Ce2 3.255(4) 3_655 ?
Se2 Ce2 3.448(4) 1_455 ?
Se3 P2 2.175(3) 4_565 ?
Se3 Cu1 2.258(4) . ?
Se3 Ce2 2.955(4) 4_566 ?
Se3 Ce1 3.0631(13) 3_656 ?
Se3 Ce2 3.448(4) . ?
Se4 P1 2.176(3) 4_566 ?
Se4 Ce2 3.063(4) 3_656 ?
Se4 Ce1 3.0915(12) 4_566 ?
Se5 P2 2.204(3) 3_656 ?
Se5 Ce1 3.0900(13) 3_656 ?
Se5 Ce1 3.1091(12) 4_565 ?
Se6 P2 2.193(3) . ?
Se6 Ce1 3.1736(12) 3_656 ?
Se6 Ce2 3.296(4) 4_566 ?
P1 Se4 2.176(3) 4_565 ?
P1 P2 2.231(4) 3_656 ?
P2 Se3 2.175(3) 4_566 ?
P2 Se5 2.204(3) 3_656 ?
P2 P1 2.231(4) 3_656 ?
Ce2 Cu1 2.052(6) . ?
Ce2 Se3 2.955(4) 4_565 ?
Ce2 Se1 2.996(4) 2_655 ?
Ce2 Se4 3.063(4) 3_656 ?
Ce2 Se1 3.080(4) 1_655 ?
Ce2 Se2 3.255(4) 3_655 ?
Ce2 Se6 3.296(4) 4_565 ?
Ce2 Se2 3.448(4) 1_655 ?
Cu1 Se1 2.374(4) 1_655 ?
Cu1 Se1 2.455(4) 2_655 ?
